data_7245596
loop_
_publ_author_name
'Ward, Jas S.'

_publ_section_title
;
 The Solid-state Hierarchy and Iodination Potential of
 [bis(3-acetaminopyridine)iodine(I)]PF6
;
_journal_name_full CrystEngComm
_journal_paper_doi 10.1039/D2CE01225A
_journal_year 2022
_chemical_formula_moiety 'C14 H16 I N4 O2, F6 P'
_chemical_formula_sum 'C14 H16 F6 I N4 O2 P'
_chemical_formula_weight 544.18
_space_group_crystal_system triclinic
_space_group_IT_number 2
_space_group_name_Hall '-P 1'
_space_group_name_H-M_alt 'P -1'
_atom_sites_solution_hydrogens geom
_atom_sites_solution_primary dual
_audit_creation_date 2022-07-25
_audit_creation_method
;
Olex2 1.2
(compiled 2018.05.29 svn.r3508 for OlexSys, GUI svn.r5506)
;
_audit_update_record
;
2022-08-01 deposited with the CCDC.	2022-09-30 downloaded from the CCDC.
;
_cell_angle_alpha 98.710(5)
_cell_angle_beta 92.055(4)
_cell_angle_gamma 105.936(5)
_cell_formula_units_Z 2
_cell_length_a 8.1008(4)
_cell_length_b 10.1196(7)
_cell_length_c 12.4667(6)
_cell_measurement_reflns_used 3550
_cell_measurement_temperature 200.01(10)
_cell_measurement_theta_max 76.7460
_cell_measurement_theta_min 3.5780
_cell_volume 968.14(10)
_computing_cell_refinement 'CrysAlisPro 1.171.40.84a (Rigaku OD, 2020)'
_computing_data_collection 'CrysAlisPro 1.171.40.84a (Rigaku OD, 2020)'
_computing_data_reduction 'CrysAlisPro 1.171.40.84a (Rigaku OD, 2020)'
_computing_molecular_graphics 'Olex2 (Dolomanov et al., 2009)'
_computing_publication_material 'Olex2 (Dolomanov et al., 2009)'
_computing_structure_refinement 'ShelXL (Sheldrick, 2015)'
_diffrn_ambient_environment N~2~
_diffrn_ambient_temperature 200.01(10)
_diffrn_detector 'CCD plate'
_diffrn_detector_area_resol_mean 10.3895
_diffrn_detector_type Atlas
_diffrn_measured_fraction_theta_full 0.995
_diffrn_measured_fraction_theta_max 0.987
_diffrn_measurement_details
;
List of Runs (angles in degrees, time in seconds):

  # Type    Start    End  Width  t~exp~   \w     \q     \k     \f   Frames
#--------------------------------------------------------------------------
  1  \w    -53.00 -12.00   1.00    1.00    --  -42.42 125.00 -30.00   41
  2  \w    -86.00 -60.00   1.00    1.00    --  -42.42 125.00 -30.00   26
  3  \w    -67.00  32.00   1.00    1.00    --  -42.42  37.00-120.00   99
  4  \w   -105.00 -18.00   1.00    1.00    --  -42.42 -37.00  60.00   87
  5  \w      6.00  77.00   1.00    1.00    --   42.42 -99.00 -60.00   71
  6  \w    106.00 178.00   1.00    1.00    --  112.00  61.00  60.00   72
  7  \w     38.00 109.00   1.00    1.00    --  112.00-111.00 -90.00   71
  8  \w     45.00 110.00   1.00    1.00    --  112.00 -77.00 -90.00   65
  9  \w     36.00  67.00   1.00    1.00    --  112.00-111.00-180.00   31
 10  \w     70.00 109.00   1.00    1.00    --  112.00-111.00  60.00   39
 11  \w     70.00 105.00   1.00    1.00    --  112.00-111.00-180.00   35
 12  \w     41.00  66.00   1.00    1.00    --  112.00-111.00  60.00   25
 13  \w     44.00  72.00   1.00    1.00    --  112.00-111.00-150.00   28
 14  \w     77.00 102.00   1.00    1.00    --  112.00-111.00-150.00   25
 15  \w    132.00 178.00   1.00    1.00    --  112.00  45.00 -30.00   46
 16  \w     87.00 173.00   1.00    1.00    --  112.00  30.00  30.00   86
 17  \w     88.00 114.00   1.00    1.00    --  112.00  45.00 -30.00   26
 18  \w     50.00 122.00   1.00    1.00    --  112.00 -61.00 -60.00   72
 19  \w     40.00 122.00   1.00    1.00    --  112.00 -61.00  30.00   82
 20  \w     78.00 120.00   1.00    1.00    --  112.00 178.00 -60.00   42
 21  \w     86.00 178.00   1.00    1.00    --  112.00  45.00 120.00   92
;
_diffrn_measurement_device 'four-circle diffractometer'
_diffrn_measurement_device_type 'SuperNova, Dual, Cu at home/near, Atlas'
_diffrn_measurement_method '\w scans'
_diffrn_orient_matrix_type 'CrysAlisPro convention (1999,Acta A55,543-557)'
_diffrn_orient_matrix_UB_11 0.0839657000
_diffrn_orient_matrix_UB_12 -0.0009251000
_diffrn_orient_matrix_UB_13 0.1126310000
_diffrn_orient_matrix_UB_21 0.0640289000
_diffrn_orient_matrix_UB_22 0.1604468000
_diffrn_orient_matrix_UB_23 0.0194935000
_diffrn_orient_matrix_UB_31 -0.1680078000
_diffrn_orient_matrix_UB_32 0.0069200000
_diffrn_orient_matrix_UB_33 0.0516484000
_diffrn_radiation_monochromator mirror
_diffrn_radiation_probe x-ray
_diffrn_radiation_type CuK\a
_diffrn_radiation_wavelength 1.54184
_diffrn_reflns_av_R_equivalents 0.0546
_diffrn_reflns_av_unetI/netI 0.0517
_diffrn_reflns_Laue_measured_fraction_full 0.995
_diffrn_reflns_Laue_measured_fraction_max 0.987
_diffrn_reflns_limit_h_max 6
_diffrn_reflns_limit_h_min -10
_diffrn_reflns_limit_k_max 11
_diffrn_reflns_limit_k_min -12
_diffrn_reflns_limit_l_max 15
_diffrn_reflns_limit_l_min -15
_diffrn_reflns_number 6849
_diffrn_reflns_point_group_measured_fraction_full 0.995
_diffrn_reflns_point_group_measured_fraction_max 0.987
_diffrn_reflns_theta_full 67.684
_diffrn_reflns_theta_max 74.479
_diffrn_reflns_theta_min 3.599
_diffrn_source 'micro-focus sealed X-ray tube'
_diffrn_source_type 'SuperNova (Cu) X-ray Source'
_exptl_absorpt_coefficient_mu 14.489
_exptl_absorpt_correction_T_max 1.000
_exptl_absorpt_correction_T_min 0.042
_exptl_absorpt_correction_type gaussian
_exptl_absorpt_process_details
;
CrysAlisPro 1.171.40.84a (Rigaku Oxford Diffraction, 2020)
Numerical absorption correction based on gaussian integration over
a multifaceted crystal model
Empirical absorption correction using spherical harmonics,
implemented in SCALE3 ABSPACK scaling algorithm.
;
_exptl_crystal_colour colourless
_exptl_crystal_colour_primary colourless
_exptl_crystal_density_diffrn 1.867
_exptl_crystal_description plate
_exptl_crystal_F_000 532
_exptl_crystal_recrystallization_method 'Re-crystallisation from solvent: DCM/pentane'
_exptl_crystal_size_max 0.377
_exptl_crystal_size_mid 0.311
_exptl_crystal_size_min 0.025
_refine_diff_density_max 2.326
_refine_diff_density_min -1.451
_refine_diff_density_rms 0.203
_refine_ls_extinction_method none
_refine_ls_goodness_of_fit_ref 1.027
_refine_ls_hydrogen_treatment constr
_refine_ls_matrix_type full
_refine_ls_number_parameters 289
_refine_ls_number_reflns 3914
_refine_ls_number_restraints 126
_refine_ls_restrained_S_all 1.062
_refine_ls_R_factor_all 0.0660
_refine_ls_R_factor_gt 0.0611
_refine_ls_shift/su_max 0.001
_refine_ls_shift/su_mean 0.000
_refine_ls_structure_factor_coef Fsqd
_refine_ls_weighting_details 'w=1/[\s^2^(Fo^2^)+(0.1403P)^2^] where P=(Fo^2^+2Fc^2^)/3'
_refine_ls_weighting_scheme calc
_refine_ls_wR_factor_gt 0.1642
_refine_ls_wR_factor_ref 0.1735
_reflns_Friedel_coverage 0.000
_reflns_number_gt 3523
_reflns_number_total 3914
_reflns_threshold_expression 'I > 2\s(I)'
_cod_data_source_file d2ce01225a2.cif
_cod_data_source_block 3_1
_cod_database_code 7245596
_shelxl_version_number 2014/6
_shelx_space_group_comment
;
The symmetry employed for this shelxl refinement is uniquely defined
by the following loop, which should always be used as a source of
symmetry information in preference to the above space-group names.
They are only intended as comments.
;
_reflns_odcompleteness_completeness 99.57
_reflns_odcompleteness_iscentric 1
_reflns_odcompleteness_theta 66.97
_olex2_refinement_description
;
1. Fixed Uiso
 At 1.2 times of:
  All C(H) groups, All N(H) groups
 At 1.5 times of:
  All C(H,H,H) groups
2. Rigid body (RIGU) restrains
 P101, F102, F103, F104, F105, F106, F107
 with sigma for 1-2 distances of 0.003 and sigma for 1-3 distances of 0.003
 P111, F112, F113, F114, F115, F116, F117
 with sigma for 1-2 distances of 0.003 and sigma for 1-3 distances of 0.003
3. Others
 Sof(P101)=Sof(F102)=Sof(F103)=Sof(F104)=Sof(F105)=Sof(F106)=Sof(F107)=1-FVAR(1)
 Sof(P111)=Sof(F112)=Sof(F113)=Sof(F114)=Sof(F115)=Sof(F116)=Sof(F117)=FVAR(1)
4.a Free rotating group:
 P101(F102,F103,F104,F105,F106,F107), P111(F112,F113,F114,F115,F116,F117)
4.b Aromatic/amide H refined with riding coordinates:
 N7(H7), N17(H17), C2(H2), C4(H4), C5(H5), C6(H6), C12(H12), C14(H14),
 C15(H15), C16(H16)
4.c Idealised Me refined as rotating group:
 C10(H10A,H10B,H10C), C20(H20A,H20B,H20C)
;
_ins_header
;
TITL OHD384-200K_numabs in P-1 
REM P-1 (#2 in standard setting)
CELL 1.54184   8.100771  10.119558  12.466745  98.7100  92.0552 105.9361
ZERR    2.00   0.000447   0.000721   0.000643   0.0050   0.0043   0.0055
LATT  1
SFAC C H N O F P I
UNIT 28.00 32.00 8.00 4.00 12.00 2.00 2.00
TREF
HKLF 4
END
;
_olex2_submission_special_instructions 'No special instructions were received'
_oxdiff_exptl_absorpt_empirical_details
;
Empirical correction (ABSPACK) includes:
- Absorption correction using spherical harmonics
- Frame scaling
;
_oxdiff_exptl_absorpt_empirical_full_max 1.909
_oxdiff_exptl_absorpt_empirical_full_min 0.755

loop_
_space_group_symop_operation_xyz
'x, y, z'
'-x, -y, -z'

loop_
_atom_site_label
_atom_site_type_symbol
_atom_site_fract_x
_atom_site_fract_y
_atom_site_fract_z
_atom_site_U_iso_or_equiv
_atom_site_adp_type
_atom_site_occupancy
_atom_site_site_symmetry_order
_atom_site_calc_flag
_atom_site_refinement_flags_posn
_atom_site_refinement_flags_adp
_atom_site_refinement_flags_occupancy
_atom_site_disorder_assembly
_atom_site_disorder_group
I1 I 0.42168(4) 0.38317(3) 0.70541(2) 0.03705(18) Uani 1 1 d . . . . .
O9 O 0.0505(7) 0.6345(6) 0.2565(4) 0.0561(12) Uani 1 1 d . . . . .
O19 O 0.9169(8) 0.7704(6) 0.9069(4) 0.0636(15) Uani 1 1 d . . . . .
N1 N 0.2899(7) 0.3906(5) 0.5412(4) 0.0356(10) Uani 1 1 d . . . . .
N7 N 0.1599(7) 0.6604(6) 0.4320(4) 0.0411(11) Uani 1 1 d . . . . .
H7 H 0.1892 0.7187 0.4919 0.049 Uiso 1 1 calc R . . . .
N11 N 0.5595(7) 0.3929(6) 0.8664(4) 0.0383(11) Uani 1 1 d . . . . .
N17 N 0.8999(8) 0.6531(6) 1.0496(4) 0.0434(12) Uani 1 1 d . . . . .
H17 H 0.9414 0.6590 1.1151 0.052 Uiso 1 1 calc R . . . .
C2 C 0.2609(8) 0.5115(6) 0.5294(5) 0.0373(12) Uani 1 1 d . . . . .
H2 H 0.2958 0.5867 0.5862 0.045 Uiso 1 1 calc R . . . .
C3 C 0.1794(7) 0.5275(6) 0.4339(4) 0.0348(11) Uani 1 1 d . . . . .
C4 C 0.1278(9) 0.4131(7) 0.3498(5) 0.0411(13) Uani 1 1 d . . . . .
H4 H 0.0707 0.4192 0.2855 0.049 Uiso 1 1 calc R . . . .
C5 C 0.1631(9) 0.2907(7) 0.3641(5) 0.0457(14) Uani 1 1 d . . . . .
H5 H 0.1307 0.2140 0.3085 0.055 Uiso 1 1 calc R . . . .
C6 C 0.2457(9) 0.2808(6) 0.4596(5) 0.0423(13) Uani 1 1 d . . . . .
H6 H 0.2710 0.1985 0.4678 0.051 Uiso 1 1 calc R . . . .
C8 C 0.0995(8) 0.7086(7) 0.3458(5) 0.0406(12) Uani 1 1 d . . . . .
C10 C 0.0958(11) 0.8572(7) 0.3693(6) 0.0526(16) Uani 1 1 d . . . . .
H10A H 0.1876 0.9141 0.3356 0.079 Uiso 1 1 calc GR . . . .
H10B H 0.1101 0.8886 0.4466 0.079 Uiso 1 1 calc GR . . . .
H10C H -0.0126 0.8642 0.3409 0.079 Uiso 1 1 calc GR . . . .
C12 C 0.6801(8) 0.5143(7) 0.9064(5) 0.0392(12) Uani 1 1 d . . . . .
H12 H 0.6999 0.5880 0.8676 0.047 Uiso 1 1 calc R . . . .
C13 C 0.7749(8) 0.5295(6) 1.0053(5) 0.0375(12) Uani 1 1 d . . . . .
C14 C 0.7404(10) 0.4174(7) 1.0622(5) 0.0441(14) Uani 1 1 d . . . . .
H14 H 0.8024 0.4243 1.1280 0.053 Uiso 1 1 calc R . . . .
C15 C 0.6130(11) 0.2961(7) 1.0199(6) 0.0519(17) Uani 1 1 d . . . . .
H15 H 0.5880 0.2216 1.0578 0.062 Uiso 1 1 calc R . . . .
C16 C 0.5235(10) 0.2863(7) 0.9214(5) 0.0463(14) Uani 1 1 d . . . . .
H16 H 0.4376 0.2050 0.8931 0.056 Uiso 1 1 calc R . . . .
C18 C 0.9628(9) 0.7652(7) 0.9997(5) 0.0457(14) Uani 1 1 d . . . . .
C20 C 1.0943(11) 0.8861(9) 1.0694(6) 0.0593(18) Uani 1 1 d . . . . .
H20A H 1.1681 0.9399 1.0235 0.089 Uiso 1 1 calc GR . . . .
H20B H 1.1620 0.8513 1.1169 0.089 Uiso 1 1 calc GR . . . .
H20C H 1.0362 0.9440 1.1120 0.089 Uiso 1 1 calc GR . . . .
P101 P 0.3892(5) 0.9151(4) 0.7143(3) 0.0456(15) Uani 0.618(10) 1 d . U P A 1
F102 F 0.3551(10) 0.9634(6) 0.8401(3) 0.082(3) Uani 0.618(10) 1 d G U P A 1
F103 F 0.5469(8) 0.8598(7) 0.7559(6) 0.090(3) Uani 0.618(10) 1 d G U P A 1
F104 F 0.4233(9) 0.8669(7) 0.5885(3) 0.079(3) Uani 0.618(10) 1 d G U P A 1
F105 F 0.2316(7) 0.9705(8) 0.6727(6) 0.104(3) Uani 0.618(10) 1 d G U P A 1
F106 F 0.2554(9) 0.7623(5) 0.7143(5) 0.083(3) Uani 0.618(10) 1 d G U P A 1
F107 F 0.5230(8) 1.0681(5) 0.7143(5) 0.062(2) Uani 0.618(10) 1 d G U P A 1
P111 P 0.3724(9) 0.9187(6) 0.7159(5) 0.053(3) Uani 0.382(10) 1 d . U P A 2
F112 F 0.2551(13) 0.9976(10) 0.7899(8) 0.081(4) Uani 0.382(10) 1 d G U P A 2
F113 F 0.5102(13) 0.9456(12) 0.8208(8) 0.097(4) Uani 0.382(10) 1 d G U P A 2
F114 F 0.4898(14) 0.8398(10) 0.6420(10) 0.091(4) Uani 0.382(10) 1 d G U P A 2
F115 F 0.2347(13) 0.8917(11) 0.6111(7) 0.084(4) Uani 0.382(10) 1 d G U P A 2
F116 F 0.2667(13) 0.7709(7) 0.7490(9) 0.069(4) Uani 0.382(10) 1 d G U P A 2
F117 F 0.4782(13) 1.0664(8) 0.6828(9) 0.073(4) Uani 0.382(10) 1 d G U P A 2

loop_
_atom_site_aniso_label
_atom_site_aniso_U_11
_atom_site_aniso_U_22
_atom_site_aniso_U_33
_atom_site_aniso_U_23
_atom_site_aniso_U_13
_atom_site_aniso_U_12
I1 0.0369(3) 0.0425(2) 0.0301(2) 0.00185(15) -0.00455(15) 0.01165(16)
O9 0.067(3) 0.057(3) 0.040(2) 0.005(2) -0.016(2) 0.014(2)
O19 0.083(4) 0.055(3) 0.040(2) 0.011(2) -0.020(3) -0.002(3)
N1 0.033(2) 0.042(3) 0.029(2) 0.0004(19) -0.0050(19) 0.009(2)
N7 0.046(3) 0.044(3) 0.030(2) 0.000(2) -0.008(2) 0.013(2)
N11 0.039(3) 0.039(2) 0.036(3) 0.000(2) -0.008(2) 0.016(2)
N17 0.050(3) 0.048(3) 0.030(2) -0.001(2) -0.013(2) 0.016(2)
C2 0.039(3) 0.039(3) 0.027(3) -0.003(2) -0.002(2) 0.006(2)
C3 0.033(3) 0.040(3) 0.027(2) -0.001(2) -0.003(2) 0.008(2)
C4 0.043(3) 0.049(3) 0.025(2) -0.003(2) -0.006(2) 0.009(3)
C5 0.051(4) 0.041(3) 0.037(3) -0.006(2) -0.003(3) 0.007(3)
C6 0.046(3) 0.037(3) 0.039(3) -0.002(2) -0.001(3) 0.009(2)
C8 0.037(3) 0.046(3) 0.037(3) 0.005(2) -0.005(2) 0.010(2)
C10 0.058(4) 0.044(3) 0.056(4) 0.010(3) 0.004(3) 0.015(3)
C12 0.043(3) 0.046(3) 0.027(3) 0.003(2) -0.003(2) 0.013(3)
C13 0.042(3) 0.045(3) 0.030(2) 0.002(2) -0.005(2) 0.021(3)
C14 0.061(4) 0.051(3) 0.027(3) 0.005(2) -0.007(3) 0.029(3)
C15 0.078(5) 0.041(3) 0.043(3) 0.005(3) -0.002(3) 0.029(3)
C16 0.060(4) 0.039(3) 0.041(3) 0.005(2) 0.004(3) 0.015(3)
C18 0.048(4) 0.052(4) 0.037(3) 0.001(3) -0.005(3) 0.017(3)
C20 0.060(4) 0.058(4) 0.053(4) 0.003(3) -0.016(3) 0.012(3)
P101 0.045(2) 0.045(3) 0.043(3) -0.0022(18) 0.0012(18) 0.0106(19)
F102 0.117(7) 0.052(4) 0.067(4) 0.000(3) 0.034(4) 0.010(4)
F103 0.082(5) 0.093(6) 0.101(6) 0.017(5) 0.003(4) 0.033(4)
F104 0.087(6) 0.078(5) 0.054(4) -0.014(3) 0.003(3) 0.009(4)
F105 0.079(5) 0.120(7) 0.127(7) 0.035(6) 0.007(5) 0.042(5)
F106 0.091(5) 0.059(4) 0.082(6) -0.010(3) 0.022(4) 0.003(3)
F107 0.071(5) 0.058(4) 0.053(4) 0.007(3) 0.012(4) 0.011(3)
P111 0.057(5) 0.033(4) 0.059(5) -0.004(3) -0.009(3) 0.007(3)
F112 0.085(7) 0.054(6) 0.086(7) -0.010(5) 0.005(5) 0.004(5)
F113 0.097(7) 0.071(7) 0.105(7) 0.014(5) -0.030(5) -0.001(6)
F114 0.104(8) 0.058(6) 0.110(8) 0.008(5) 0.021(6) 0.023(6)
F115 0.100(7) 0.065(7) 0.079(6) 0.001(5) -0.022(5) 0.018(5)
F116 0.087(7) 0.046(5) 0.056(6) -0.002(4) -0.021(5) -0.005(4)
F117 0.083(7) 0.045(5) 0.080(8) 0.001(4) -0.004(6) 0.007(4)

loop_
_atom_type_symbol
_atom_type_description
_atom_type_scat_dispersion_real
_atom_type_scat_dispersion_imag
_atom_type_scat_source
C C 0.0181 0.0091 'International Tables Vol C Tables 4.2.6.8 and 6.1.1.4'
H H 0.0000 0.0000 'International Tables Vol C Tables 4.2.6.8 and 6.1.1.4'
F F 0.0727 0.0534 'International Tables Vol C Tables 4.2.6.8 and 6.1.1.4'
I I -0.3257 6.8362 'International Tables Vol C Tables 4.2.6.8 and 6.1.1.4'
N N 0.0311 0.0180 'International Tables Vol C Tables 4.2.6.8 and 6.1.1.4'
O O 0.0492 0.0322 'International Tables Vol C Tables 4.2.6.8 and 6.1.1.4'
P P 0.2955 0.4335 'International Tables Vol C Tables 4.2.6.8 and 6.1.1.4'

loop_
_exptl_crystal_face_index_h
_exptl_crystal_face_index_k
_exptl_crystal_face_index_l
_exptl_crystal_face_perp_dist
0 -6 0 0.0236
0 6 0 0.0010
2 -1 7 0.1704
0 0 -8 0.1290
-4 1 4 0.1216
5 -2 0 0.1700
4 -1 -5 0.1870
-1 0 -8 0.1465

loop_
_geom_angle_atom_site_label_1
_geom_angle_atom_site_label_2
_geom_angle_atom_site_label_3
_geom_angle
_geom_angle_site_symmetry_1
_geom_angle_site_symmetry_3
_geom_angle_publ_flag
N11 I1 N1 175.75(17) . . ?
C2 N1 I1 116.5(4) . . ?
C2 N1 C6 120.9(5) . . ?
C6 N1 I1 122.6(4) . . ?
C3 N7 H7 116.1 . . ?
C8 N7 H7 116.1 . . ?
C8 N7 C3 127.7(5) . . ?
C12 N11 I1 116.2(4) . . ?
C16 N11 I1 122.2(5) . . ?
C16 N11 C12 121.5(6) . . ?
C13 N17 H17 116.6 . . ?
C18 N17 H17 116.6 . . ?
C18 N17 C13 126.7(5) . . ?
N1 C2 H2 119.3 . . ?
N1 C2 C3 121.5(5) . . ?
C3 C2 H2 119.3 . . ?
C2 C3 N7 115.4(5) . . ?
C2 C3 C4 118.2(6) . . ?
C4 C3 N7 126.3(6) . . ?
C3 C4 H4 120.7 . . ?
C5 C4 C3 118.6(6) . . ?
C5 C4 H4 120.7 . . ?
C4 C5 H5 119.6 . . ?
C6 C5 C4 120.8(6) . . ?
C6 C5 H5 119.6 . . ?
N1 C6 C5 119.8(6) . . ?
N1 C6 H6 120.1 . . ?
C5 C6 H6 120.1 . . ?
O9 C8 N7 122.3(6) . . ?
O9 C8 C10 122.7(6) . . ?
N7 C8 C10 114.9(6) . . ?
C8 C10 H10A 109.5 . . ?
C8 C10 H10B 109.5 . . ?
C8 C10 H10C 109.5 . . ?
H10A C10 H10B 109.5 . . ?
H10A C10 H10C 109.5 . . ?
H10B C10 H10C 109.5 . . ?
N11 C12 H12 119.8 . . ?
N11 C12 C13 120.4(6) . . ?
C13 C12 H12 119.8 . . ?
N17 C13 C14 119.4(5) . . ?
C12 C13 N17 122.2(6) . . ?
C12 C13 C14 118.3(6) . . ?
C13 C14 H14 120.2 . . ?
C15 C14 C13 119.5(6) . . ?
C15 C14 H14 120.2 . . ?
C14 C15 H15 120.1 . . ?
C16 C15 C14 119.8(6) . . ?
C16 C15 H15 120.1 . . ?
N11 C16 C15 120.3(7) . . ?
N11 C16 H16 119.8 . . ?
C15 C16 H16 119.8 . . ?
O19 C18 N17 123.6(6) . . ?
O19 C18 C20 121.6(7) . . ?
N17 C18 C20 114.8(6) . . ?
C18 C20 H20A 109.5 . . ?
C18 C20 H20B 109.5 . . ?
C18 C20 H20C 109.5 . . ?
H20A C20 H20B 109.5 . . ?
H20A C20 H20C 109.5 . . ?
H20B C20 H20C 109.5 . . ?
F102 P101 F103 90.0 . . ?
F102 P101 F107 90.0 . . ?
F104 P101 F102 180.0 . . ?
F104 P101 F103 90.0 . . ?
F104 P101 F106 90.0 . . ?
F104 P101 F107 90.0 . . ?
F105 P101 F102 90.0 . . ?
F105 P101 F103 180.0 . . ?
F105 P101 F104 90.0 . . ?
F105 P101 F106 90.0 . . ?
F105 P101 F107 90.0 . . ?
F106 P101 F102 90.0 . . ?
F106 P101 F103 90.0 . . ?
F106 P101 F107 180.0 . . ?
F107 P101 F103 90.0 . . ?
F112 P111 F113 90.0 . . ?
F112 P111 F116 90.0 . . ?
F112 P111 F117 90.0 . . ?
F114 P111 F112 180.0 . . ?
F114 P111 F113 90.0 . . ?
F114 P111 F115 90.0 . . ?
F114 P111 F116 90.0 . . ?
F114 P111 F117 90.0 . . ?
F115 P111 F112 90.0 . . ?
F115 P111 F113 180.0 . . ?
F115 P111 F116 90.0 . . ?
F115 P111 F117 90.0 . . ?
F116 P111 F113 90.0 . . ?
F116 P111 F117 179.98(6) . . ?
F117 P111 F113 90.0 . . ?

loop_
_geom_bond_atom_site_label_1
_geom_bond_atom_site_label_2
_geom_bond_distance
_geom_bond_site_symmetry_2
_geom_bond_publ_flag
I1 N1 2.295(5) . ?
I1 N11 2.237(5) . ?
O9 C8 1.229(8) . ?
O19 C18 1.215(8) . ?
N1 C2 1.336(8) . ?
N1 C6 1.345(8) . ?
N7 H7 0.8600 . ?
N7 C3 1.401(8) . ?
N7 C8 1.373(8) . ?
N11 C12 1.354(8) . ?
N11 C16 1.336(9) . ?
N17 H17 0.8600 . ?
N17 C13 1.396(8) . ?
N17 C18 1.361(9) . ?
C2 H2 0.9300 . ?
C2 C3 1.393(8) . ?
C3 C4 1.396(8) . ?
C4 H4 0.9300 . ?
C4 C5 1.380(10) . ?
C5 H5 0.9300 . ?
C5 C6 1.375(9) . ?
C6 H6 0.9300 . ?
C8 C10 1.496(9) . ?
C10 H10A 0.9600 . ?
C10 H10B 0.9600 . ?
C10 H10C 0.9600 . ?
C12 H12 0.9300 . ?
C12 C13 1.393(8) . ?
C13 C14 1.397(9) . ?
C14 H14 0.9300 . ?
C14 C15 1.385(11) . ?
C15 H15 0.9300 . ?
C15 C16 1.380(10) . ?
C16 H16 0.9300 . ?
C18 C20 1.511(10) . ?
C20 H20A 0.9600 . ?
C20 H20B 0.9600 . ?
C20 H20C 0.9600 . ?
P101 F102 1.6274 . ?
P101 F103 1.6276 . ?
P101 F104 1.6271 . ?
P101 F105 1.6271 . ?
P101 F106 1.6272 . ?
P101 F107 1.6275 . ?
P111 F112 1.6272 . ?
P111 F113 1.6276 . ?
P111 F114 1.6269 . ?
P111 F115 1.6271 . ?
P111 F116 1.6273 . ?
P111 F117 1.6275 . ?

loop_
_exptl_oxdiff_crystal_face_indexfrac_h
_exptl_oxdiff_crystal_face_indexfrac_k
_exptl_oxdiff_crystal_face_indexfrac_l
_exptl_oxdiff_crystal_face_x
_exptl_oxdiff_crystal_face_y
_exptl_oxdiff_crystal_face_z
0.3125 -6.3701 0.4091 0.0782 -0.9941 -0.0754
-0.3125 6.3701 -0.4091 -0.0782 0.9941 0.0754
2.1650 -0.5928 7.1112 0.9833 0.1821 -0.0006
-0.3420 0.0335 -7.9179 -0.9206 -0.1709 -0.3513
-4.4919 1.3998 4.4189 0.1192 0.0231 0.9926
5.2441 -1.5869 0.1872 0.4629 0.0848 -0.8824
4.3109 -1.3486 -4.8281 -0.1806 -0.0345 -0.9830
-1.2243 0.3030 -7.6592 -0.9657 -0.1791 -0.1878
